data_7019388
loop_
_publ_author_name
'Kelley, Paul'
'Radlauer, Madalyn R.'
'Yanez, Abraham J.'
'Day, Michael W.'
'Agapie, Theodor'

_publ_section_title
;
 Metallomacrocycles as ligands: synthesis and characterisation of
 aluminium-bridged bisglyoximato complexes of palladium and iron.
;
_journal_issue 26
_journal_name_full 'Dalton transactions (Cambridge, England : 2003)'
_journal_page_first 8086
_journal_page_last 8092
_journal_paper_doi 10.1039/c2dt30285c
_journal_volume 41
_journal_year 2012
_chemical_formula_moiety 'C92 H120 Al2 N8 O8, 4(C4 H8 O)'
_chemical_formula_sum 'C108 H152 Al2 N8 O12'
_chemical_formula_weight 1808.34
_chemical_name_systematic
;

?

;
_space_group_IT_number 2
_symmetry_cell_setting triclinic
_symmetry_space_group_name_Hall '-P 1'
_symmetry_space_group_name_H-M 'P -1'
_atom_sites_solution_hydrogens geom
_atom_sites_solution_primary direct
_atom_sites_solution_secondary difmap
_audit_creation_method SHELXL-97
_cell_angle_alpha 98.660(2)
_cell_angle_beta 103.176(2)
_cell_angle_gamma 106.624(2)
_cell_formula_units_Z 1
_cell_length_a 11.9403(6)
_cell_length_b 12.7271(7)
_cell_length_c 17.7934(9)
_cell_measurement_reflns_used 9551
_cell_measurement_temperature 100(2)
_cell_measurement_theta_max 27.61
_cell_measurement_theta_min 2.42
_cell_volume 2454.4(2)
_computing_cell_refinement 'Bruker SAINT-Plus v7.68A'
_computing_data_collection 'Bruker APEX2 v2009.7-0'
_computing_data_reduction 'Bruker SAINT-Plus v7.68A'
_computing_molecular_graphics 'Bruker XP v5.1'
_computing_publication_material 'Bruker XCIF 2008'
_computing_structure_refinement 'SHELXL-97 (Sheldrick, 2008)'
_computing_structure_solution 'SHELXS-97 (Sheldrick, 2008)'
_diffrn_ambient_temperature 100(2)
_diffrn_measured_fraction_theta_full 0.933
_diffrn_measured_fraction_theta_max 0.933
_diffrn_measurement_device_type 'Bruker KAPPA APEX II'
_diffrn_measurement_method '\w scans; 13 settings'
_diffrn_radiation_monochromator graphite
_diffrn_radiation_source 'fine-focus sealed tube'
_diffrn_radiation_type MoK\a
_diffrn_radiation_wavelength 0.71073
_diffrn_reflns_av_R_equivalents 0.0000
_diffrn_reflns_av_sigmaI/netI 0.0456
_diffrn_reflns_limit_h_max 15
_diffrn_reflns_limit_h_min -15
_diffrn_reflns_limit_k_max 16
_diffrn_reflns_limit_k_min -16
_diffrn_reflns_limit_l_max 23
_diffrn_reflns_limit_l_min -12
_diffrn_reflns_number 10751
_diffrn_reflns_theta_full 27.71
_diffrn_reflns_theta_max 27.71
_diffrn_reflns_theta_min 1.21
_exptl_absorpt_coefficient_mu 0.095
_exptl_absorpt_correction_T_max 0.9962
_exptl_absorpt_correction_T_min 0.9756
_exptl_absorpt_correction_type none
_exptl_crystal_colour 'Pale yellow'
_exptl_crystal_density_diffrn 1.223
_exptl_crystal_density_method 'not measured'
_exptl_crystal_description Plate
_exptl_crystal_F_000 978
_exptl_crystal_size_max 0.26
_exptl_crystal_size_mid 0.16
_exptl_crystal_size_min 0.04
_refine_diff_density_max 0.649
_refine_diff_density_min -0.520
_refine_diff_density_rms 0.072
_refine_ls_extinction_method none
_refine_ls_goodness_of_fit_ref 3.445
_refine_ls_hydrogen_treatment Riding
_refine_ls_matrix_type 'Full matrix'
_refine_ls_number_parameters 601
_refine_ls_number_reflns 10751
_refine_ls_number_restraints 0
_refine_ls_restrained_S_all 3.445
_refine_ls_R_factor_all 0.0836
_refine_ls_R_factor_gt 0.0643
_refine_ls_shift/su_max 0.001
_refine_ls_shift/su_mean 0.000
_refine_ls_structure_factor_coef Fsqd
_refine_ls_weighting_details w=1/s^2^(Fo^2^)
_refine_ls_weighting_scheme sigma
_refine_ls_wR_factor_gt 0.0858
_refine_ls_wR_factor_ref 0.0863
_reflns_number_gt 8322
_reflns_number_total 10751
_reflns_threshold_expression >2sigma(I)
_cod_data_source_file c2dt30285c.txt
_cod_data_source_block mrr11
_cod_depositor_comments
;
The following automatic conversions were performed:

'_symmetry_cell_setting' value 'Triclinic' changed to 'triclinic'
according to /home/saulius/struct/CIF-dictionaries/cif_core.dic
dictionary named 'cif_core.dic' version 2.4.1 from
2010-06-29.

'_refine_ls_weighting_scheme' value 'Sigma' changed to
'sigma' according to
/home/saulius/struct/CIF-dictionaries/cif_core.dic dictionary named
'cif_core.dic' version 2.4.1 from 2010-06-29.

Automatic conversion script
Id: cif_fix_values 1891 2012-01-12 08:04:46Z andrius 

The following automatic conversions were performed:

'_atom_sites_solution_primary' value 'Direct methods' was changed to
'direct'.

'_atom_sites_solution_secondary' value 'Difference Fourier map' was
changed to 'difmap'.

'_atom_sites_solution_hydrogens' value 'Geometric positions' was
changed to 'geom'.

Automatic conversion script
Id: cif_fix_values 6452 2018-10-05 10:23:21Z andrius 
;
_cod_original_sg_symbol_H-M P-1
_cod_database_code 7019388

loop_
_symmetry_equiv_pos_as_xyz
'x, y, z'
'-x, -y, -z'

loop_
_atom_site_label
_atom_site_type_symbol
_atom_site_fract_x
_atom_site_fract_y
_atom_site_fract_z
_atom_site_U_iso_or_equiv
_atom_site_adp_type
_atom_site_occupancy
_atom_site_symmetry_multiplicity
_atom_site_calc_flag
_atom_site_refinement_flags
Al1 Al 0.25186(6) 0.74258(6) 0.64938(5) 0.01205(18) Uani 1 1 d .
O1 O 0.25110(13) 0.67875(13) 0.54774(9) 0.0131(4) Uani 1 1 d .
O2 O -0.16738(13) 0.39285(13) 0.32141(10) 0.0143(4) Uani 1 1 d .
O3 O 0.39416(12) 0.71901(13) 0.68486(9) 0.0130(4) Uani 1 1 d .
O4 O 0.10496(13) 0.76134(13) 0.60989(9) 0.0130(4) Uani 1 1 d .
N1 N 0.14330(16) 0.60930(16) 0.49691(12) 0.0122(5) Uani 1 1 d .
N2 N -0.06360(16) 0.45770(15) 0.37766(12) 0.0127(5) Uani 1 1 d .
N3 N 0.27504(16) 0.83732(16) 0.76308(12) 0.0123(5) Uani 1 1 d .
N4 N 0.34625(16) 0.91029(16) 0.63429(12) 0.0144(5) Uani 1 1 d .
C1 C 0.1413(2) 0.59346(19) 0.42309(15) 0.0113(6) Uani 1 1 d .
C2 C 0.0289(2) 0.52164(19) 0.36019(14) 0.0121(6) Uani 1 1 d .
C3 C 0.2325(2) 0.63906(19) 0.38242(15) 0.0128(6) Uani 1 1 d .
C4 C 0.3547(2) 0.70121(19) 0.40662(15) 0.0150(6) Uani 1 1 d .
H4 H 0.3981 0.7275 0.4614 0.018 Uiso 1 1 calc R
C5 C 0.4141(2) 0.7249(2) 0.34779(15) 0.0157(6) Uani 1 1 d .
H5 H 0.4986 0.7674 0.3642 0.019 Uiso 1 1 calc R
C6 C 0.3552(2) 0.6893(2) 0.26826(16) 0.0178(6) Uani 1 1 d .
H6 H 0.3991 0.7077 0.2311 0.021 Uiso 1 1 calc R
C7 C 0.2288(2) 0.6249(2) 0.24076(15) 0.0152(6) Uani 1 1 d .
C8 C 0.1540(2) 0.5789(2) 0.16139(16) 0.0196(7) Uani 1 1 d .
H8 H 0.1877 0.5928 0.1189 0.024 Uiso 1 1 calc R
C9 C 0.0328(2) 0.5141(2) 0.14491(16) 0.0209(7) Uani 1 1 d .
H9 H -0.0154 0.4856 0.0912 0.025 Uiso 1 1 calc R
C10 C -0.0210(2) 0.4892(2) 0.20566(15) 0.0181(6) Uani 1 1 d .
H10 H -0.1041 0.4433 0.1930 0.022 Uiso 1 1 calc R
C11 C 0.0480(2) 0.5320(2) 0.28323(15) 0.0125(6) Uani 1 1 d .
C12 C 0.1720(2) 0.60156(19) 0.29991(15) 0.0115(6) Uani 1 1 d .
C13 C 0.3505(2) 0.95696(19) 0.77353(15) 0.0163(6) Uani 1 1 d .
H13A H 0.4378 0.9661 0.7942 0.020 Uiso 1 1 calc R
H13B H 0.3293 1.0061 0.8127 0.020 Uiso 1 1 calc R
C14 C 0.3290(2) 0.9923(2) 0.69524(15) 0.0187(6) Uani 1 1 d .
H14A H 0.2451 0.9951 0.6786 0.022 Uiso 1 1 calc R
H14B H 0.3870 1.0685 0.7014 0.022 Uiso 1 1 calc R
C15 C 0.3359(2) 0.7900(2) 0.82558(15) 0.0149(6) Uani 1 1 d .
H15A H 0.2812 0.7131 0.8213 0.018 Uiso 1 1 calc R
H15B H 0.3444 0.8362 0.8779 0.018 Uiso 1 1 calc R
C16 C 0.4596(2) 0.7831(2) 0.82465(15) 0.0140(6) Uani 1 1 d .
C17 C 0.5482(2) 0.80521(19) 0.89696(15) 0.0149(6) Uani 1 1 d .
H17 H 0.5351 0.8382 0.9443 0.018 Uiso 1 1 calc R
C18 C 0.6549(2) 0.7802(2) 0.90130(15) 0.0151(6) Uani 1 1 d .
C19 C 0.6693(2) 0.73221(19) 0.82984(15) 0.0150(6) Uani 1 1 d .
H19 H 0.7417 0.7143 0.8319 0.018 Uiso 1 1 calc R
C20 C 0.5852(2) 0.7086(2) 0.75549(15) 0.0136(6) Uani 1 1 d .
C21 C 0.4773(2) 0.73778(19) 0.75326(15) 0.0135(6) Uani 1 1 d .
C22 C 0.7520(2) 0.7993(2) 0.97980(15) 0.0184(6) Uani 1 1 d .
C23 C 0.7666(2) 0.6866(2) 0.99145(16) 0.0295(7) Uani 1 1 d .
H23A H 0.7869 0.6512 0.9459 0.044 Uiso 1 1 calc R
H23B H 0.6901 0.6367 0.9960 0.044 Uiso 1 1 calc R
H23C H 0.8322 0.6996 1.0400 0.044 Uiso 1 1 calc R
C24 C 0.7197(2) 0.8518(2) 1.05028(15) 0.0259(7) Uani 1 1 d .
H24A H 0.7855 0.8653 1.0988 0.039 Uiso 1 1 calc R
H24B H 0.6438 0.8006 1.0546 0.039 Uiso 1 1 calc R
H24C H 0.7088 0.9235 1.0432 0.039 Uiso 1 1 calc R
C25 C 0.8754(2) 0.8777(2) 0.97799(16) 0.0303(8) Uani 1 1 d .
H25A H 0.8686 0.9511 0.9720 0.045 Uiso 1 1 calc R
H25B H 0.8989 0.8444 0.9332 0.045 Uiso 1 1 calc R
H25C H 0.9375 0.8876 1.0276 0.045 Uiso 1 1 calc R
C26 C 0.6017(2) 0.6462(2) 0.68049(15) 0.0165(6) Uani 1 1 d .
C27 C 0.7277(2) 0.6305(2) 0.69620(16) 0.0247(7) Uani 1 1 d .
H27A H 0.7354 0.5911 0.6469 0.037 Uiso 1 1 calc R
H27B H 0.7359 0.5861 0.7363 0.037 Uiso 1 1 calc R
H27C H 0.7918 0.7045 0.7154 0.037 Uiso 1 1 calc R
C28 C 0.5905(2) 0.7078(2) 0.61274(15) 0.0203(7) Uani 1 1 d .
H28A H 0.6030 0.6650 0.5666 0.030 Uiso 1 1 calc R
H28B H 0.6523 0.7831 0.6301 0.030 Uiso 1 1 calc R
H28C H 0.5091 0.7148 0.5983 0.030 Uiso 1 1 calc R
C29 C 0.5025(2) 0.5291(2) 0.65203(16) 0.0249(7) Uani 1 1 d .
H29A H 0.4218 0.5378 0.6422 0.037 Uiso 1 1 calc R
H29B H 0.5125 0.4860 0.6929 0.037 Uiso 1 1 calc R
H29C H 0.5099 0.4889 0.6029 0.037 Uiso 1 1 calc R
C30 C 0.15292(19) 0.8296(2) 0.77526(14) 0.0141(6) Uani 1 1 d .
H30A H 0.1088 0.7498 0.7727 0.017 Uiso 1 1 calc R
H30B H 0.1665 0.8730 0.8295 0.017 Uiso 1 1 calc R
C31 C 0.07209(19) 0.8706(2) 0.71839(14) 0.0118(6) Uani 1 1 d .
C32 C 0.0178(2) 0.94542(19) 0.74600(15) 0.0151(6) Uani 1 1 d .
H32 H 0.0405 0.9772 0.8013 0.018 Uiso 1 1 calc R
C33 C -0.0688(2) 0.97535(19) 0.69524(15) 0.0119(6) Uani 1 1 d .
C34 C -0.10469(19) 0.92033(19) 0.61528(15) 0.0131(6) Uani 1 1 d .
H34 H -0.1664 0.9371 0.5800 0.016 Uiso 1 1 calc R
C35 C -0.0560(2) 0.8422(2) 0.58360(15) 0.0125(6) Uani 1 1 d .
C36 C 0.0420(2) 0.82293(19) 0.63597(15) 0.0135(6) Uani 1 1 d .
C37 C -0.1227(2) 1.0615(2) 0.72720(15) 0.0154(6) Uani 1 1 d .
C38 C -0.0209(2) 1.1729(2) 0.77038(15) 0.0216(7) Uani 1 1 d .
H38A H 0.0356 1.1607 0.8149 0.032 Uiso 1 1 calc R
H38B H -0.0563 1.2280 0.7904 0.032 Uiso 1 1 calc R
H38C H 0.0233 1.2015 0.7335 0.032 Uiso 1 1 calc R
C39 C -0.1903(2) 1.0177(2) 0.78584(15) 0.0232(7) Uani 1 1 d .
H39A H -0.1326 1.0075 0.8307 0.035 Uiso 1 1 calc R
H39B H -0.2545 0.9453 0.7591 0.035 Uiso 1 1 calc R
H39C H -0.2268 1.0722 0.8052 0.035 Uiso 1 1 calc R
C40 C -0.2112(2) 1.0857(2) 0.66114(15) 0.0196(7) Uani 1 1 d .
H40A H -0.2440 1.1410 0.6841 0.029 Uiso 1 1 calc R
H40B H -0.2783 1.0158 0.6328 0.029 Uiso 1 1 calc R
H40C H -0.1683 1.1158 0.6241 0.029 Uiso 1 1 calc R
C41 C -0.1122(2) 0.7736(2) 0.49708(15) 0.0145(6) Uani 1 1 d .
C42 C -0.0221(2) 0.7980(2) 0.44790(14) 0.0189(6) Uani 1 1 d .
H42A H -0.0626 0.7559 0.3928 0.028 Uiso 1 1 calc R
H42B H 0.0477 0.7747 0.4696 0.028 Uiso 1 1 calc R
H42C H 0.0063 0.8789 0.4499 0.028 Uiso 1 1 calc R
C43 C -0.1526(2) 0.64755(19) 0.49595(15) 0.0174(6) Uani 1 1 d .
H43A H -0.1910 0.6037 0.4411 0.026 Uiso 1 1 calc R
H43B H -0.2112 0.6311 0.5268 0.026 Uiso 1 1 calc R
H43C H -0.0814 0.6272 0.5193 0.026 Uiso 1 1 calc R
C44 C -0.2253(2) 0.8006(2) 0.45501(15) 0.0219(7) Uani 1 1 d .
H44A H -0.2009 0.8800 0.4522 0.033 Uiso 1 1 calc R
H44B H -0.2854 0.7866 0.4849 0.033 Uiso 1 1 calc R
H44C H -0.2613 0.7525 0.4012 0.033 Uiso 1 1 calc R
C45 C 0.47784(19) 0.9333(2) 0.64375(15) 0.0196(7) Uani 1 1 d .
H45A H 0.5152 1.0110 0.6401 0.029 Uiso 1 1 calc R
H45B H 0.4887 0.8811 0.6018 0.029 Uiso 1 1 calc R
H45C H 0.5169 0.9232 0.6956 0.029 Uiso 1 1 calc R
C46 C 0.2942(2) 0.9287(2) 0.55507(15) 0.0210(7) Uani 1 1 d .
H46A H 0.2085 0.9223 0.5481 0.031 Uiso 1 1 calc R
H46B H 0.2997 0.8719 0.5136 0.031 Uiso 1 1 calc R
H46C H 0.3400 1.0040 0.5513 0.031 Uiso 1 1 calc R
O1C O 0.56829(16) 0.67502(17) 0.15767(13) 0.0379(6) Uani 1 1 d .
C1C C 0.5235(3) 0.5566(2) 0.12794(18) 0.0423(9) Uani 1 1 d .
H1C1 H 0.4907 0.5380 0.0694 0.051 Uiso 1 1 calc R
H1C2 H 0.4573 0.5216 0.1504 0.051 Uiso 1 1 calc R
C2C C 0.6277(3) 0.5133(2) 0.15158(19) 0.0454(9) Uani 1 1 d .
H2C1 H 0.6643 0.5028 0.1076 0.055 Uiso 1 1 calc R
H2C2 H 0.6001 0.4405 0.1667 0.055 Uiso 1 1 calc R
C3C C 0.7174(2) 0.6025(2) 0.2211(2) 0.0474(10) Uani 1 1 d .
H3C1 H 0.8001 0.6243 0.2139 0.057 Uiso 1 1 calc R
H3C2 H 0.7205 0.5762 0.2709 0.057 Uiso 1 1 calc R
C4C C 0.6695(3) 0.6991(2) 0.22243(18) 0.0421(9) Uani 1 1 d .
H4C1 H 0.6467 0.7144 0.2721 0.051 Uiso 1 1 calc R
H4C2 H 0.7340 0.7675 0.2213 0.051 Uiso 1 1 calc R
O1D O 0.20451(17) 0.68081(18) -0.01210(13) 0.0529(7) Uani 1 1 d .
C1D C 0.1706(3) 0.7773(3) 0.0080(2) 0.0636(12) Uani 1 1 d .
H1D1 H 0.1280 0.7695 0.0496 0.076 Uiso 1 1 calc R
H1D2 H 0.1156 0.7874 -0.0392 0.076 Uiso 1 1 calc R
C2D C 0.2869(4) 0.8755(3) 0.0378(2) 0.0647(12) Uani 1 1 d .
H2D1 H 0.3121 0.9051 -0.0063 0.078 Uiso 1 1 calc R
H2D2 H 0.2798 0.9370 0.0757 0.078 Uiso 1 1 calc R
C3D C 0.3722(3) 0.8225(3) 0.07750(19) 0.0469(10) Uani 1 1 d .
H3D1 H 0.3665 0.8194 0.1318 0.056 Uiso 1 1 calc R
H3D2 H 0.4575 0.8644 0.0804 0.056 Uiso 1 1 calc R
C4D C 0.3295(2) 0.7057(2) 0.02479(18) 0.0335(8) Uani 1 1 d .
H4D1 H 0.3747 0.7039 -0.0154 0.040 Uiso 1 1 calc R
H4D2 H 0.3423 0.6505 0.0566 0.040 Uiso 1 1 calc R

loop_
_atom_site_aniso_label
_atom_site_aniso_U_11
_atom_site_aniso_U_22
_atom_site_aniso_U_33
_atom_site_aniso_U_23
_atom_site_aniso_U_13
_atom_site_aniso_U_12
Al1 0.0110(4) 0.0134(4) 0.0107(5) 0.0007(4) 0.0020(3) 0.0043(3)
O1 0.0093(8) 0.0149(10) 0.0097(10) -0.0019(8) -0.0018(8) 0.0021(7)
O2 0.0078(8) 0.0157(10) 0.0146(11) 0.0013(8) -0.0002(8) 0.0006(7)
O3 0.0093(9) 0.0182(10) 0.0108(10) 0.0019(8) 0.0015(8) 0.0053(7)
O4 0.0082(8) 0.0168(10) 0.0135(10) 0.0003(8) 0.0020(8) 0.0062(7)
N1 0.0108(11) 0.0093(11) 0.0127(13) -0.0017(10) -0.0007(10) 0.0032(9)
N2 0.0048(10) 0.0089(11) 0.0201(13) -0.0016(10) 0.0017(10) -0.0001(9)
N3 0.0096(11) 0.0141(12) 0.0132(13) 0.0025(10) 0.0029(10) 0.0043(9)
N4 0.0103(11) 0.0172(12) 0.0159(13) 0.0026(10) 0.0039(10) 0.0055(9)
C1 0.0110(13) 0.0107(14) 0.0122(16) 0.0020(12) 0.0029(12) 0.0042(10)
C2 0.0130(13) 0.0123(14) 0.0119(15) 0.0013(12) 0.0033(12) 0.0065(11)
C3 0.0165(14) 0.0136(14) 0.0137(16) 0.0054(12) 0.0080(12) 0.0088(11)
C4 0.0144(14) 0.0163(15) 0.0131(16) 0.0018(12) 0.0023(12) 0.0052(11)
C5 0.0100(13) 0.0149(15) 0.0220(17) 0.0041(13) 0.0049(13) 0.0036(11)
C6 0.0174(14) 0.0180(15) 0.0253(18) 0.0094(13) 0.0144(14) 0.0080(12)
C7 0.0183(14) 0.0126(14) 0.0174(16) 0.0050(12) 0.0066(13) 0.0072(11)
C8 0.0258(15) 0.0195(16) 0.0181(17) 0.0068(13) 0.0140(14) 0.0068(12)
C9 0.0256(15) 0.0214(16) 0.0115(16) 0.0010(13) 0.0039(13) 0.0040(12)
C10 0.0123(13) 0.0164(15) 0.0212(17) 0.0040(13) 0.0035(13) -0.0003(11)
C11 0.0131(13) 0.0142(14) 0.0103(15) 0.0016(12) 0.0028(12) 0.0055(11)
C12 0.0149(13) 0.0107(14) 0.0114(15) 0.0039(12) 0.0052(12) 0.0061(11)
C13 0.0132(13) 0.0146(14) 0.0174(16) -0.0008(12) 0.0023(12) 0.0029(11)
C14 0.0163(14) 0.0138(15) 0.0239(18) 0.0003(13) 0.0044(13) 0.0048(11)
C15 0.0146(13) 0.0189(15) 0.0121(15) 0.0035(12) 0.0029(12) 0.0075(11)
C16 0.0104(13) 0.0139(14) 0.0174(16) 0.0038(12) 0.0047(12) 0.0029(11)
C17 0.0153(13) 0.0139(14) 0.0124(16) 0.0009(12) 0.0027(12) 0.0022(11)
C18 0.0103(13) 0.0170(15) 0.0172(17) 0.0048(12) 0.0038(12) 0.0033(11)
C19 0.0088(13) 0.0188(15) 0.0211(17) 0.0076(13) 0.0070(13) 0.0062(11)
C20 0.0098(13) 0.0144(14) 0.0163(16) 0.0050(12) 0.0052(12) 0.0017(11)
C21 0.0103(13) 0.0116(14) 0.0165(16) 0.0057(12) 0.0022(12) 0.0006(11)
C22 0.0145(14) 0.0249(16) 0.0130(16) 0.0035(13) -0.0015(12) 0.0069(12)
C23 0.0299(16) 0.0339(18) 0.0222(18) 0.0071(15) -0.0026(14) 0.0147(14)
C24 0.0191(15) 0.0348(18) 0.0173(17) 0.0025(14) -0.0037(13) 0.0078(13)
C25 0.0146(15) 0.043(2) 0.0234(18) 0.0088(15) -0.0036(13) 0.0013(13)
C26 0.0133(13) 0.0204(15) 0.0178(17) 0.0040(13) 0.0050(12) 0.0083(11)
C27 0.0263(15) 0.0331(18) 0.0233(18) 0.0065(14) 0.0106(14) 0.0199(13)
C28 0.0201(14) 0.0271(17) 0.0156(17) 0.0025(13) 0.0084(13) 0.0094(12)
C29 0.0288(16) 0.0202(16) 0.0266(18) 0.0013(13) 0.0101(14) 0.0099(13)
C30 0.0111(13) 0.0199(15) 0.0118(15) 0.0021(12) 0.0044(12) 0.0058(11)
C31 0.0078(12) 0.0162(15) 0.0098(15) 0.0023(12) 0.0029(12) 0.0020(11)
C32 0.0142(14) 0.0161(15) 0.0111(15) -0.0007(12) 0.0036(12) 0.0011(11)
C33 0.0107(13) 0.0107(14) 0.0126(15) 0.0012(11) 0.0041(12) 0.0014(10)
C34 0.0090(13) 0.0154(14) 0.0160(16) 0.0057(12) 0.0044(12) 0.0039(11)
C35 0.0102(13) 0.0138(14) 0.0138(16) 0.0053(12) 0.0057(12) 0.0016(11)
C36 0.0109(13) 0.0111(14) 0.0169(16) 0.0031(12) 0.0058(12) 0.0002(11)
C37 0.0145(13) 0.0188(15) 0.0151(16) 0.0039(12) 0.0048(12) 0.0083(11)
C38 0.0225(14) 0.0238(16) 0.0174(17) -0.0007(13) 0.0020(13) 0.0117(12)
C39 0.0266(15) 0.0273(17) 0.0241(18) 0.0095(14) 0.0115(14) 0.0165(13)
C40 0.0167(14) 0.0240(16) 0.0219(17) 0.0038(13) 0.0079(13) 0.0114(12)
C41 0.0135(13) 0.0180(15) 0.0104(15) -0.0002(12) 0.0010(12) 0.0065(11)
C42 0.0185(14) 0.0241(16) 0.0121(16) 0.0020(13) 0.0041(13) 0.0054(12)
C43 0.0143(14) 0.0178(15) 0.0173(16) -0.0006(12) 0.0036(12) 0.0040(11)
C44 0.0205(15) 0.0277(17) 0.0144(16) -0.0011(13) -0.0007(13) 0.0107(12)
C45 0.0158(14) 0.0188(16) 0.0249(18) 0.0055(13) 0.0077(13) 0.0051(11)
C46 0.0193(14) 0.0225(16) 0.0193(17) 0.0059(13) 0.0033(13) 0.0054(12)
O1C 0.0284(12) 0.0371(14) 0.0493(16) 0.0142(11) 0.0082(11) 0.0128(10)
C1C 0.042(2) 0.040(2) 0.028(2) 0.0021(17) 0.0041(17) -0.0037(16)
C2C 0.069(2) 0.0228(19) 0.051(2) 0.0103(17) 0.025(2) 0.0177(17)
C3C 0.0301(18) 0.032(2) 0.075(3) 0.0058(19) 0.0100(19) 0.0113(15)
C4C 0.054(2) 0.038(2) 0.028(2) -0.0019(17) -0.0026(18) 0.0219(17)
O1D 0.0296(12) 0.0524(16) 0.0552(17) -0.0166(13) -0.0034(12) 0.0087(11)
C1D 0.057(2) 0.091(3) 0.048(3) 0.006(2) -0.002(2) 0.052(2)
C2D 0.141(4) 0.036(2) 0.051(3) 0.021(2) 0.065(3) 0.044(2)
C3D 0.039(2) 0.049(2) 0.038(2) -0.0144(18) 0.0138(18) 0.0019(17)
C4D 0.0324(18) 0.036(2) 0.036(2) 0.0123(16) 0.0181(16) 0.0086(15)

loop_
_atom_type_symbol
_atom_type_description
_atom_type_scat_dispersion_real
_atom_type_scat_dispersion_imag
_atom_type_scat_source
C C 0.0033 0.0016 'International Tables Vol C Tables 4.2.6.8 and 6.1.1.4'
H H 0.0000 0.0000 'International Tables Vol C Tables 4.2.6.8 and 6.1.1.4'
N N 0.0061 0.0033 'International Tables Vol C Tables 4.2.6.8 and 6.1.1.4'
O O 0.0106 0.0060 'International Tables Vol C Tables 4.2.6.8 and 6.1.1.4'
Al Al 0.0645 0.0514 'International Tables Vol C Tables 4.2.6.8 and 6.1.1.4'

loop_
_geom_angle_atom_site_label_1
_geom_angle_atom_site_label_2
_geom_angle_atom_site_label_3
_geom_angle
_geom_angle_site_symmetry_1
_geom_angle_site_symmetry_3
O3 Al1 O4 177.61(9) . .
O3 Al1 O1 86.96(8) . .
O4 Al1 O1 91.00(8) . .
O3 Al1 O2 89.77(7) . 2_566
O4 Al1 O2 89.32(7) . 2_566
O1 Al1 O2 99.38(7) . 2_566
O3 Al1 N3 90.35(8) . .
O4 Al1 N3 91.86(8) . .
O1 Al1 N3 170.78(8) . .
O2 Al1 N3 89.42(8) 2_566 .
O3 Al1 N4 91.58(7) . .
O4 Al1 N4 89.66(8) . .
O1 Al1 N4 89.70(8) . .
O2 Al1 N4 170.88(8) 2_566 .
N3 Al1 N4 81.56(8) . .
N1 O1 Al1 117.86(13) . .
N2 O2 Al1 113.03(13) . 2_566
C21 O3 Al1 138.11(16) . .
C36 O4 Al1 135.89(15) . .
C1 N1 O1 114.44(18) . .
C2 N2 O2 122.0(2) . .
C15 N3 C13 108.82(18) . .
C15 N3 C30 106.17(17) . .
C13 N3 C30 110.74(18) . .
C15 N3 Al1 110.50(14) . .
C13 N3 Al1 110.62(14) . .
C30 N3 Al1 109.90(14) . .
C45 N4 C14 109.82(18) . .
C45 N4 C46 106.22(18) . .
C14 N4 C46 108.15(18) . .
C45 N4 Al1 113.75(14) . .
C14 N4 Al1 105.99(14) . .
C46 N4 Al1 112.82(14) . .
N1 C1 C2 120.8(2) . .
N1 C1 C3 132.6(2) . .
C2 C1 C3 106.5(2) . .
N2 C2 C11 130.2(2) . .
N2 C2 C1 121.1(2) . .
C11 C2 C1 108.6(2) . .
C4 C3 C12 118.7(2) . .
C4 C3 C1 134.9(2) . .
C12 C3 C1 106.34(19) . .
C3 C4 C5 118.2(2) . .
C6 C5 C4 122.9(2) . .
C5 C6 C7 120.6(2) . .
C12 C7 C8 116.0(2) . .
C12 C7 C6 115.5(2) . .
C8 C7 C6 128.4(2) . .
C9 C8 C7 121.0(2) . .
C8 C9 C10 121.8(2) . .
C11 C10 C9 119.1(2) . .
C10 C11 C12 118.8(2) . .
C10 C11 C2 135.6(2) . .
C12 C11 C2 105.6(2) . .
C7 C12 C3 124.0(2) . .
C7 C12 C11 123.2(2) . .
C3 C12 C11 112.7(2) . .
N3 C13 C14 110.59(19) . .
N4 C14 C13 109.3(2) . .
N3 C15 C16 117.1(2) . .
C17 C16 C21 120.9(2) . .
C17 C16 C15 118.7(2) . .
C21 C16 C15 119.6(2) . .
C18 C17 C16 121.6(2) . .
C17 C18 C19 116.6(2) . .
C17 C18 C22 123.1(2) . .
C19 C18 C22 120.2(2) . .
C20 C19 C18 124.9(2) . .
C19 C20 C21 116.9(2) . .
C19 C20 C26 122.0(2) . .
C21 C20 C26 121.0(2) . .
O3 C21 C16 120.6(2) . .
O3 C21 C20 120.3(2) . .
C16 C21 C20 119.0(2) . .
C24 C22 C25 108.2(2) . .
C24 C22 C23 108.6(2) . .
C25 C22 C23 108.1(2) . .
C24 C22 C18 112.2(2) . .
C25 C22 C18 110.0(2) . .
C23 C22 C18 109.7(2) . .
C28 C26 C20 112.8(2) . .
C28 C26 C27 106.9(2) . .
C20 C26 C27 111.7(2) . .
C28 C26 C29 108.3(2) . .
C20 C26 C29 108.4(2) . .
C27 C26 C29 108.6(2) . .
C31 C30 N3 116.71(19) . .
C32 C31 C36 120.6(2) . .
C32 C31 C30 120.5(2) . .
C36 C31 C30 118.7(2) . .
C31 C32 C33 122.1(2) . .
C34 C33 C32 116.5(2) . .
C34 C33 C37 122.8(2) . .
C32 C33 C37 120.7(2) . .
C35 C34 C33 124.4(2) . .
C34 C35 C36 117.4(2) . .
C34 C35 C41 121.1(2) . .
C36 C35 C41 121.3(2) . .
O4 C36 C31 119.6(2) . .
O4 C36 C35 122.1(2) . .
C31 C36 C35 118.3(2) . .
C40 C37 C38 107.6(2) . .
C40 C37 C33 112.0(2) . .
C38 C37 C33 109.96(19) . .
C40 C37 C39 108.83(19) . .
C38 C37 C39 108.8(2) . .
C33 C37 C39 109.6(2) . .
C42 C41 C43 109.0(2) . .
C42 C41 C44 106.8(2) . .
C43 C41 C44 107.89(18) . .
C42 C41 C35 112.01(18) . .
C43 C41 C35 109.3(2) . .
C44 C41 C35 111.7(2) . .
C4C O1C C1C 107.1(2) . .
O1C C1C C2C 107.8(2) . .
C1C C2C C3C 104.6(3) . .
C2C C3C C4C 104.1(3) . .
O1C C4C C3C 110.6(2) . .
C4D O1D C1D 109.5(2) . .
O1D C1D C2D 106.0(3) . .
C3D C2D C1D 101.1(3) . .
C2D C3D C4D 103.4(3) . .
O1D C4D C3D 105.9(2) . .

loop_
_geom_bond_atom_site_label_1
_geom_bond_atom_site_label_2
_geom_bond_distance
_geom_bond_site_symmetry_2
Al1 O3 1.7988(16) .
Al1 O4 1.8318(16) .
Al1 O1 1.8646(17) .
Al1 O2 1.9423(17) 2_566
Al1 N3 2.108(2) .
Al1 N4 2.198(2) .
O1 N1 1.354(2) .
O2 N2 1.349(2) .
O2 Al1 1.9423(17) 2_566
O3 C21 1.323(3) .
O4 C36 1.334(3) .
N1 C1 1.292(3) .
N2 C2 1.303(3) .
N3 C15 1.487(3) .
N3 C13 1.489(3) .
N3 C30 1.501(3) .
N4 C45 1.478(3) .
N4 C14 1.481(3) .
N4 C46 1.487(3) .
C1 C2 1.481(3) .
C1 C3 1.474(3) .
C2 C11 1.457(3) .
C3 C4 1.375(3) .
C3 C12 1.419(3) .
C4 C5 1.414(3) .
C5 C6 1.369(3) .
C6 C7 1.422(3) .
C7 C12 1.400(3) .
C7 C8 1.418(3) .
C8 C9 1.382(3) .
C9 C10 1.409(3) .
C10 C11 1.371(3) .
C11 C12 1.427(3) .
C13 C14 1.517(3) .
C15 C16 1.508(3) .
C16 C17 1.398(3) .
C16 C21 1.401(3) .
C17 C18 1.387(3) .
C18 C19 1.395(3) .
C18 C22 1.534(3) .
C19 C20 1.397(3) .
C20 C21 1.433(3) .
C20 C26 1.530(3) .
C22 C24 1.512(3) .
C22 C25 1.535(3) .
C22 C23 1.532(3) .
C26 C28 1.536(3) .
C26 C27 1.542(3) .
C26 C29 1.540(3) .
C30 C31 1.493(3) .
C31 C32 1.388(3) .
C31 C36 1.420(3) .
C32 C33 1.390(3) .
C33 C34 1.396(3) .
C33 C37 1.525(3) .
C34 C35 1.398(3) .
C35 C36 1.427(3) .
C35 C41 1.540(3) .
C37 C40 1.524(3) .
C37 C38 1.529(3) .
C37 C39 1.534(3) .
C41 C42 1.529(3) .
C41 C43 1.532(3) .
C41 C44 1.544(3) .
O1C C4C 1.389(3) .
O1C C1C 1.416(3) .
C1C C2C 1.501(4) .
C2C C3C 1.498(4) .
C3C C4C 1.496(4) .
O1D C4D 1.407(3) .
O1D C1D 1.421(3) .
C1D C2D 1.498(4) .
C2D C3D 1.483(4) .
C3D C4D 1.509(4) .
